data_7224138
loop_
_publ_author_name
'Chen, Xinglong'
'Zhang, Fangfang'
'Liu, Lili'
'Lei, Bing-Hua'
'Dong, Xiaoyu'
'Yang, Zhihua'
'Li, Hongyi'
'Pan, Shilie'

_publ_section_title
;
 Li3AlSiO5: the first aluminosilicate as a potential deep-ultraviolet
 nonlinear optical crystal with the quaternary diamond-like structure.
;
_journal_issue 6
_journal_name_full 'Physical chemistry chemical physics : PCCP'
_journal_page_first 4362
_journal_page_last 4369
_journal_paper_doi 10.1039/c5cp06884c
_journal_volume 18
_journal_year 2016
_chemical_formula_sum 'Al Li3 O5 Si'
_chemical_formula_weight 155.89
_chemical_name_systematic
; 
 ? 
;
_space_group_IT_number 33
_symmetry_cell_setting orthorhombic
_symmetry_space_group_name_Hall 'P 2c -2n'
_symmetry_space_group_name_H-M 'P n a 21'
_atom_sites_solution_hydrogens none
_atom_sites_solution_primary direct
_atom_sites_solution_secondary difmap
_audit_creation_method SHELXL-97
_cell_angle_alpha 90.00
_cell_angle_beta 90.00
_cell_angle_gamma 90.00
_cell_formula_units_Z 4
_cell_length_a 5.331(3)
_cell_length_b 15.551(9)
_cell_length_c 4.782(3)
_cell_measurement_reflns_used 590
_cell_measurement_temperature 296(2)
_cell_measurement_theta_max 27.43
_cell_measurement_theta_min 2.62
_cell_volume 396.4(4)
_computing_cell_refinement 'Bruker SMART'
_computing_data_collection 'Bruker SMART'
_computing_data_reduction 'Bruker SAINT'
_computing_molecular_graphics 'Bruker SHELXTL'
_computing_publication_material 'Bruker SHELXTL'
_computing_structure_refinement 'SHELXL-97 (Sheldrick, 1997)'
_computing_structure_solution 'SHELXS-97 (Sheldrick, 1990)'
_diffrn_ambient_temperature 296(2)
_diffrn_measured_fraction_theta_full 1.000
_diffrn_measured_fraction_theta_max 1.000
_diffrn_measurement_device_type 'CCD area detector'
_diffrn_measurement_method 'phi and omega scans'
_diffrn_radiation_monochromator graphite
_diffrn_radiation_source 'fine-focus sealed tube'
_diffrn_radiation_type MoK\a
_diffrn_radiation_wavelength 0.71073
_diffrn_reflns_av_R_equivalents 0.0299
_diffrn_reflns_av_sigmaI/netI 0.0323
_diffrn_reflns_limit_h_max 5
_diffrn_reflns_limit_h_min -6
_diffrn_reflns_limit_k_max 20
_diffrn_reflns_limit_k_min -19
_diffrn_reflns_limit_l_max 6
_diffrn_reflns_limit_l_min -6
_diffrn_reflns_number 2255
_diffrn_reflns_theta_full 27.52
_diffrn_reflns_theta_max 27.52
_diffrn_reflns_theta_min 2.62
_exptl_absorpt_coefficient_mu 0.715
_exptl_absorpt_correction_type none
_exptl_crystal_colour colorless
_exptl_crystal_density_diffrn 2.612
_exptl_crystal_density_meas ?
_exptl_crystal_density_method 'not measured'
_exptl_crystal_description block
_exptl_crystal_F_000 304
_exptl_crystal_size_max 0.203
_exptl_crystal_size_mid 0.119
_exptl_crystal_size_min 0.117
_refine_diff_density_max 0.290
_refine_diff_density_min -0.329
_refine_diff_density_rms 0.075
_refine_ls_abs_structure_details 'Flack H D (1983), Acta Cryst. A39, 876-881'
_refine_ls_abs_structure_Flack 0.12(19)
_refine_ls_extinction_coef 0.014(2)
_refine_ls_extinction_expression Fc^*^=kFc[1+0.001xFc^2^\l^3^/sin(2\q)]^-1/4^
_refine_ls_extinction_method SHELXL
_refine_ls_goodness_of_fit_ref 1.031
_refine_ls_hydrogen_treatment none
_refine_ls_matrix_type full
_refine_ls_number_parameters 77
_refine_ls_number_reflns 881
_refine_ls_number_restraints 1
_refine_ls_restrained_S_all 1.030
_refine_ls_R_factor_all 0.0378
_refine_ls_R_factor_gt 0.0287
_refine_ls_shift/su_max 0.013
_refine_ls_shift/su_mean 0.002
_refine_ls_structure_factor_coef Fsqd
_refine_ls_weighting_details 'calc w=1/[\s^2^(Fo^2^)+(0.0336P)^2^+0.0000P] where P=(Fo^2^+2Fc^2^)/3'
_refine_ls_weighting_scheme calc
_refine_ls_wR_factor_gt 0.0667
_refine_ls_wR_factor_ref 0.0725
_reflns_number_gt 731
_reflns_number_total 881
_reflns_threshold_expression >2sigma(I)
_cod_data_source_file c5cp06884c3.cif
_cod_data_source_block 1
_cod_depositor_comments
;
The following automatic conversions were performed:

'_symmetry_cell_setting' value 'Orthorhombic' changed to
'orthorhombic' according to
/usr/data/users/saulius/crontab/automatic-downloads/current/RSC/lib/dictionaries/cif_core.dic
dictionary named 'cif_core.dic' version 2.4.2 from 2011-04-26.

'_exptl_crystal_density_meas' value 'not measured' was changed to '?'
- the value is perceived as not measured.

Automatic conversion script
Id: cif_fix_values 4268 2015-11-12 08:31:59Z antanas 
;
_cod_original_sg_symbol_H-M Pna2(1)
_cod_database_code 7224138

loop_
_symmetry_equiv_pos_as_xyz
'x, y, z'
'-x, -y, z+1/2'
'x+1/2, -y+1/2, z'
'-x+1/2, y+1/2, z+1/2'

loop_
_atom_site_label
_atom_site_type_symbol
_atom_site_fract_x
_atom_site_fract_y
_atom_site_fract_z
_atom_site_U_iso_or_equiv
_atom_site_adp_type
_atom_site_occupancy
_atom_site_symmetry_multiplicity
_atom_site_calc_flag
Al1 Al 0.32838(11) 0.79983(4) 0.3979(3) 0.0067(2) Uani 1 1 d
Li1 Li -0.3280(7) 0.8031(3) 0.897(3) 0.0130(8) Uiso 1 1 d
Li2 Li 0.6650(6) 0.9960(2) 0.894(3) 0.0087(8) Uiso 1 1 d
Li3 Li 0.1702(7) 1.0956(3) 0.896(2) 0.0139(9) Uiso 1 1 d
Si1 Si 0.16679(12) 0.90153(4) 0.8945(2) 0.00610(19) Uani 1 1 d
O1 O 0.3120(3) 0.98639(12) 0.7990(3) 0.0091(4) Uani 1 1 d
O2 O -0.1217(4) 0.89785(10) 0.8034(4) 0.0100(4) Uani 1 1 d
O3 O 0.3109(3) 0.81460(12) 0.7656(3) 0.0096(4) Uani 1 1 d
O4 O 0.1924(4) 0.89044(11) 1.2384(4) 0.0090(5) Uani 1 1 d
O5 O 0.1454(3) 0.71015(11) 0.3097(3) 0.0092(5) Uani 1 1 d

loop_
_atom_site_aniso_label
_atom_site_aniso_U_11
_atom_site_aniso_U_22
_atom_site_aniso_U_33
_atom_site_aniso_U_23
_atom_site_aniso_U_13
_atom_site_aniso_U_12
Al1 0.0068(3) 0.0074(4) 0.0060(4) -0.0003(4) -0.0001(4) 0.0004(2)
Si1 0.0061(3) 0.0070(3) 0.0053(3) 0.0008(4) 0.0003(3) 0.0005(2)
O1 0.0091(9) 0.0089(9) 0.0093(10) 0.0006(8) 0.0013(8) -0.0019(6)
O2 0.0072(9) 0.0118(10) 0.0110(10) 0.0008(10) -0.0008(9) -0.0001(6)
O3 0.0093(9) 0.0111(9) 0.0083(9) -0.0006(9) 0.0008(7) 0.0016(7)
O4 0.0101(10) 0.0086(9) 0.0083(13) -0.0006(8) 0.0011(7) 0.0017(7)
O5 0.0079(9) 0.0107(9) 0.0089(11) -0.0001(8) 0.0000(7) 0.0004(6)

loop_
_atom_type_symbol
_atom_type_description
_atom_type_scat_dispersion_real
_atom_type_scat_dispersion_imag
_atom_type_scat_source
Li Li -0.0003 0.0001 'International Tables Vol C Tables 4.2.6.8 and 6.1.1.4'
O O 0.0106 0.0060 'International Tables Vol C Tables 4.2.6.8 and 6.1.1.4'
Al Al 0.0645 0.0514 'International Tables Vol C Tables 4.2.6.8 and 6.1.1.4'
Si Si 0.0817 0.0704 'International Tables Vol C Tables 4.2.6.8 and 6.1.1.4'

loop_
_geom_angle_atom_site_label_1
_geom_angle_atom_site_label_2
_geom_angle_atom_site_label_3
_geom_angle
_geom_angle_site_symmetry_1
_geom_angle_site_symmetry_3
O5 Al1 O5 114.14(8) 3_565 .
O5 Al1 O4 111.39(10) 3_565 1_554
O5 Al1 O4 107.69(11) . 1_554
O5 Al1 O3 107.52(10) 3_565 .
O5 Al1 O3 108.18(10) . .
O4 Al1 O3 107.72(10) 1_554 .
O5 Al1 Li1 114.46(10) 3_565 3_565
O5 Al1 Li1 67.13(18) . 3_565
O4 Al1 Li1 131.29(11) 1_554 3_565
O3 Al1 Li1 42.67(18) . 3_565
O5 Al1 Li1 91.64(12) 3_565 3_564
O5 Al1 Li1 39.54(19) . 3_564
O4 Al1 Li1 88.08(13) 1_554 3_564
O3 Al1 Li1 147.7(2) . 3_564
Li1 Al1 Li1 105.92(13) 3_565 3_564
O5 Al1 Li1 66.69(19) 3_565 1_655
O5 Al1 Li1 122.88(13) . 1_655
O4 Al1 Li1 125.55(11) 1_554 1_655
O3 Al1 Li1 40.92(17) . 1_655
Li1 Al1 Li1 63.0(3) 3_565 1_655
Li1 Al1 Li1 144.26(8) 3_564 1_655
O5 Al1 Li1 39.01(18) 3_565 1_654
O5 Al1 Li1 99.21(13) . 1_654
O4 Al1 Li1 83.81(12) 1_554 1_654
O3 Al1 Li1 144.70(17) . 1_654
Li1 Al1 Li1 144.26(8) 3_565 1_654
Li1 Al1 Li1 62.8(3) 3_564 1_654
Li1 Al1 Li1 105.06(12) 1_655 1_654
O5 Al1 Li3 150.45(13) 3_565 2_574
O5 Al1 Li3 86.55(12) . 2_574
O4 Al1 Li3 39.55(17) 1_554 2_574
O3 Al1 Li3 83.7(2) . 2_574
Li1 Al1 Li3 92.54(18) 3_565 2_574
Li1 Al1 Li3 92.22(18) 3_564 2_574
Li1 Al1 Li3 120.9(3) 1_655 2_574
Li1 Al1 Li3 120.4(3) 1_654 2_574
O5 Al1 Li3 38.70(11) 3_565 2_674
O5 Al1 Li3 152.59(13) . 2_674
O4 Al1 Li3 86.23(13) 1_554 2_674
O3 Al1 Li3 88.9(2) . 2_674
Li1 Al1 Li3 121.2(3) 3_565 2_674
Li1 Al1 Li3 120.8(3) 3_564 2_674
Li1 Al1 Li3 58.25(19) 1_655 2_674
Li1 Al1 Li3 58.0(2) 1_654 2_674
Li3 Al1 Li3 117.24(14) 2_574 2_674
O5 Al1 Li3 84.73(10) 3_565 4_544
O5 Al1 Li3 37.35(11) . 4_544
O4 Al1 Li3 143.20(17) 1_554 4_544
O3 Al1 Li3 97.6(2) . 4_544
Li1 Al1 Li3 57.89(19) 3_565 4_544
Li1 Al1 Li3 57.6(2) 3_564 4_544
Li1 Al1 Li3 91.03(18) 1_655 4_544
Li1 Al1 Li3 90.73(17) 1_654 4_544
Li3 Al1 Li3 121.59(14) 2_574 4_544
Li3 Al1 Li3 121.17(13) 2_674 4_544
O5 Al1 Li2 94.40(10) 3_565 2_674
O5 Al1 Li2 143.15(16) . 2_674
O4 Al1 Li2 37.0(2) 1_554 2_674
O3 Al1 Li2 82.9(3) . 2_674
Li1 Al1 Li2 122.8(3) 3_565 2_674
Li1 Al1 Li2 122.2(3) 3_564 2_674
Li1 Al1 Li2 88.9(2) 1_655 2_674
Li1 Al1 Li2 88.4(2) 1_654 2_674
Li3 Al1 Li2 59.18(10) 2_574 2_674
Li3 Al1 Li2 58.05(9) 2_674 2_674
Li3 Al1 Li2 179.1(2) 4_544 2_674
O2 Li1 O5 110.9(5) . 3_466
O2 Li1 O3 114.1(4) . 1_455
O5 Li1 O3 104.4(4) 3_466 1_455
O2 Li1 O3 114.1(4) . 3_465
O5 Li1 O3 103.6(4) 3_466 3_465
O3 Li1 O3 108.8(4) 1_455 3_465
O2 Li1 Li3 67.3(3) . 2_575
O5 Li1 Li3 44.0(2) 3_466 2_575
O3 Li1 Li3 117.9(4) 1_455 2_575
O3 Li1 Li3 127.5(4) 3_465 2_575
O2 Li1 Li3 40.2(3) . 2_574
O5 Li1 Li3 150.5(3) 3_466 2_574
O3 Li1 Li3 88.4(4) 1_455 2_574
O3 Li1 Li3 97.0(4) 3_465 2_574
Li3 Li1 Li3 106.50(19) 2_575 2_574
O2 Li1 Al1 93.8(4) . 3_465
O5 Li1 Al1 139.1(2) 3_466 3_465
O3 Li1 Al1 93.7(4) 1_455 3_465
O3 Li1 Al1 35.5(2) 3_465 3_465
Li3 Li1 Al1 147.43(17) 2_575 3_465
Li3 Li1 Al1 64.1(3) 2_574 3_465
O2 Li1 Al1 116.3(4) . 3_466
O5 Li1 Al1 34.12(15) 3_466 3_466
O3 Li1 Al1 123.8(4) 1_455 3_466
O3 Li1 Al1 70.8(3) 3_465 3_466
Li3 Li1 Al1 64.2(3) 2_575 3_466
Li3 Li1 Al1 147.52(18) 2_574 3_466
Al1 Li1 Al1 105.92(13) 3_465 3_466
O2 Li1 Li2 39.43(16) . 1_455
O5 Li1 Li2 96.1(4) 3_466 1_455
O3 Li1 Li2 84.19(18) 1_455 1_455
O3 Li1 Li2 152.4(4) 3_465 1_455
Li3 Li1 Li2 58.6(3) 2_575 1_455
Li3 Li1 Li2 58.2(3) 2_574 1_455
Al1 Li1 Li2 122.3(4) 3_465 1_455
Al1 Li1 Li2 122.7(4) 3_466 1_455
O2 Li1 Al1 100.3(5) . 1_455
O5 Li1 Al1 137.9(2) 3_466 1_455
O3 Li1 Al1 34.9(2) 1_455 1_455
O3 Li1 Al1 87.8(4) 3_465 1_455
Li3 Li1 Al1 144.65(18) 2_575 1_455
Li3 Li1 Al1 62.9(2) 2_574 1_455
Al1 Li1 Al1 61.8(3) 3_465 1_455
Al1 Li1 Al1 142.53(15) 3_466 1_455
Li2 Li1 Al1 90.3(3) 1_455 1_455
O2 Li1 Al1 123.6(4) . 1_456
O5 Li1 Al1 33.59(16) 3_466 1_456
O3 Li1 Al1 70.8(3) 1_455 1_456
O3 Li1 Al1 116.3(3) 3_465 1_456
Li3 Li1 Al1 62.9(3) 2_575 1_456
Li3 Li1 Al1 144.76(18) 2_574 1_456
Al1 Li1 Al1 142.53(15) 3_465 1_456
Al1 Li1 Al1 61.7(3) 3_466 1_456
Li2 Li1 Al1 90.7(3) 1_455 1_456
Al1 Li1 Al1 105.06(12) 1_455 1_456
O2 Li1 Si1 96.86(18) . 1_455
O5 Li1 Si1 89.6(3) 3_466 1_455
O3 Li1 Si1 29.77(11) 1_455 1_455
O3 Li1 Si1 138.2(3) 3_465 1_455
Li3 Li1 Si1 89.3(3) 2_575 1_455
Li3 Li1 Si1 88.9(2) 2_574 1_455
Al1 Li1 Si1 120.2(4) 3_465 1_455
Al1 Li1 Si1 120.6(4) 3_466 1_455
Li2 Li1 Si1 59.67(10) 1_455 1_455
Al1 Li1 Si1 58.40(13) 1_455 1_455
Al1 Li1 Si1 58.89(14) 1_456 1_455
O1 Li2 O2 116.9(3) . 1_655
O1 Li2 O1 107.6(5) . 2_675
O2 Li2 O1 107.0(4) 1_655 2_675
O1 Li2 O4 109.8(4) . 2_674
O2 Li2 O4 112.0(4) 1_655 2_674
O1 Li2 O4 102.4(4) 2_675 2_674
O1 Li2 Li3 93.6(4) . 2_674
O2 Li2 Li3 42.3(3) 1_655 2_674
O1 Li2 Li3 149.1(2) 2_675 2_674
O4 Li2 Li3 90.7(4) 2_674 2_674
O1 Li2 Li3 116.5(4) . 2_675
O2 Li2 Li3 68.1(3) 1_655 2_675
O1 Li2 Li3 40.5(2) 2_675 2_675
O4 Li2 Li3 127.1(4) 2_674 2_675
Li3 Li2 Li3 110.01(16) 2_674 2_675
O1 Li2 Li2 40.6(4) . 2_674
O2 Li2 Li2 101.5(4) 1_655 2_674
O1 Li2 Li2 145.7(2) 2_675 2_674
O4 Li2 Li2 83.8(3) 2_674 2_674
Li3 Li2 Li2 62.64(16) 2_674 2_674
Li3 Li2 Li2 149.1(2) 2_675 2_674
O1 Li2 Li2 67.6(4) . 2_675
O2 Li2 Li2 123.8(4) 1_655 2_675
O1 Li2 Li2 40.18(6) 2_675 2_675
O4 Li2 Li2 118.2(4) 2_674 2_675
Li3 Li2 Li2 149.1(2) 2_674 2_675
Li3 Li2 Li2 62.51(17) 2_675 2_675
Li2 Li2 Li2 107.2(2) 2_674 2_675
O1 Li2 Li1 86.34(16) . 1_655
O2 Li2 Li1 37.99(15) 1_655 1_655
O1 Li2 Li1 97.7(4) 2_675 1_655
O4 Li2 Li1 148.6(4) 2_674 1_655
Li3 Li2 Li1 60.7(3) 2_674 1_655
Li3 Li2 Li1 60.4(3) 2_675 1_655
Li2 Li2 Li1 93.0(3) 2_674 1_655
Li2 Li2 Li1 92.6(3) 2_675 1_655
O1 Li2 Si1 98.2(4) . 2_674
O2 Li2 Si1 93.7(4) 1_655 2_674
O1 Li2 Si1 133.80(19) 2_675 2_674
O4 Li2 Si1 31.7(2) 2_674 2_674
Li3 Li2 Si1 61.3(2) 2_674 2_674
Li3 Li2 Si1 145.07(15) 2_675 2_674
Li2 Li2 Si1 60.99(15) 2_674 2_674
Li2 Li2 Si1 142.5(2) 2_675 2_674
Li1 Li2 Si1 122.0(4) 1_655 2_674
O1 Li2 Si1 121.0(4) . 2_675
O2 Li2 Si1 114.7(3) 1_655 2_675
O1 Li2 Si1 28.63(12) 2_675 2_675
O4 Li2 Si1 74.0(3) 2_674 2_675
Li3 Li2 Si1 145.02(16) 2_674 2_675
Li3 Li2 Si1 61.1(2) 2_675 2_675
Li2 Li2 Si1 142.5(2) 2_674 2_675
Li2 Li2 Si1 60.97(14) 2_675 2_675
Li1 Li2 Si1 121.5(4) 1_655 2_675
Si1 Li2 Si1 105.18(12) 2_674 2_675
O1 Li2 Si1 144.3(3) . 1_655
O2 Li2 Si1 27.52(9) 1_655 1_655
O1 Li2 Si1 90.7(3) 2_675 1_655
O4 Li2 Si1 95.13(17) 2_674 1_655
Li3 Li2 Si1 60.0(2) 2_674 1_655
Li3 Li2 Si1 60.13(19) 2_675 1_655
Li2 Li2 Si1 122.6(3) 2_674 1_655
Li2 Li2 Si1 122.6(3) 2_675 1_655
Li1 Li2 Si1 60.51(10) 1_655 1_655
Si1 Li2 Si1 89.7(2) 2_674 1_655
Si1 Li2 Si1 89.6(2) 2_675 1_655
O1 Li3 O2 109.7(4) . 2_575
O1 Li3 O5 121.8(3) . 4
O2 Li3 O5 102.4(3) 2_575 4
O1 Li3 O4 111.8(3) . 2_574
O2 Li3 O4 103.3(3) 2_575 2_574
O5 Li3 O4 106.2(3) 4 2_574
O1 Li3 Li2 69.2(3) . 2_675
O2 Li3 Li2 41.8(2) 2_575 2_675
O5 Li3 Li2 116.0(3) 4 2_675
O4 Li3 Li2 128.7(3) 2_574 2_675
O1 Li3 Li2 41.6(3) . 2_674
O2 Li3 Li2 151.2(3) 2_575 2_674
O5 Li3 Li2 96.5(3) 4 2_674
O4 Li3 Li2 91.9(3) 2_574 2_674
Li2 Li3 Li2 110.01(16) 2_675 2_674
O1 Li3 Li1 99.5(3) . 2_574
O2 Li3 Li1 143.4(3) 2_575 2_574
O5 Li3 Li1 41.8(3) 4 2_574
O4 Li3 Li1 85.3(3) 2_574 2_574
Li2 Li3 Li1 146.0(2) 2_675 2_574
Li2 Li3 Li1 61.1(2) 2_674 2_574
O1 Li3 Si1 116.3(3) . 2_575
O2 Li3 Si1 29.49(13) 2_575 2_575
O5 Li3 Si1 115.5(3) 4 2_575
O4 Li3 Si1 74.3(2) 2_574 2_575
Li2 Li3 Si1 62.3(2) 2_675 2_575
Li2 Li3 Si1 147.44(16) 2_674 2_575
Li1 Li3 Si1 143.26(18) 2_574 2_575
O1 Li3 Li1 123.4(3) . 2_575
O2 Li3 Li1 38.4(2) 2_575 2_575
O5 Li3 Li1 64.7(3) 4 2_575
O4 Li3 Li1 119.7(3) 2_574 2_575
Li2 Li3 Li1 61.1(2) 2_675 2_575
Li2 Li3 Li1 146.1(2) 2_674 2_575
Li1 Li3 Li1 106.50(19) 2_574 2_575
Si1 Li3 Li1 61.4(2) 2_575 2_575
O1 Li3 Si1 93.2(3) . 2_574
O2 Li3 Si1 135.4(2) 2_575 2_574
O5 Li3 Si1 96.5(3) 4 2_574
O4 Li3 Si1 32.22(17) 2_574 2_574
Li2 Li3 Si1 147.44(17) 2_675 2_574
Li2 Li3 Si1 62.0(2) 2_674 2_574
Li1 Li3 Si1 61.4(2) 2_574 2_574
Si1 Li3 Si1 106.15(13) 2_575 2_574
Li1 Li3 Si1 143.38(18) 2_575 2_574
O1 Li3 Li2 84.21(18) . 1_455
O2 Li3 Li2 85.1(3) 2_575 1_455
O5 Li3 Li2 146.9(2) 4 1_455
O4 Li3 Li2 41.20(18) 2_574 1_455
Li2 Li3 Li2 91.1(3) 2_675 1_455
Li2 Li3 Li2 90.9(2) 2_674 1_455
Li1 Li3 Li2 120.4(3) 2_574 1_455
Si1 Li3 Li2 59.2(2) 2_575 1_455
Li1 Li3 Li2 120.6(3) 2_575 1_455
Si1 Li3 Li2 59.1(2) 2_574 1_455
O1 Li3 Al1 143.1(2) . 2_575
O2 Li3 Al1 81.8(2) 2_575 2_575
O5 Li3 Al1 87.53(15) 4 2_575
O4 Li3 Al1 32.48(9) 2_574 2_575
Li2 Li3 Al1 120.6(3) 2_675 2_575
Li2 Li3 Al1 120.9(3) 2_674 2_575
Li1 Li3 Al1 88.15(19) 2_574 2_575
Si1 Li3 Al1 58.42(12) 2_575 2_575
Li1 Li3 Al1 87.8(2) 2_575 2_575
Si1 Li3 Al1 58.90(11) 2_574 2_575
Li2 Li3 Al1 61.37(11) 1_455 2_575
O1 Si1 O2 114.70(9) . .
O1 Si1 O4 109.22(10) . .
O2 Si1 O4 110.20(11) . .
O1 Si1 O3 109.89(11) . .
O2 Si1 O3 108.21(10) . .
O4 Si1 O3 104.08(9) . .
O1 Si1 Li3 92.93(12) . 2_574
O2 Si1 Li3 37.31(15) . 2_574
O4 Si1 Li3 147.43(14) . 2_574
O3 Si1 Li3 89.66(12) . 2_574
O1 Si1 Li3 120.48(12) . 2_575
O2 Si1 Li3 69.00(16) . 2_575
O4 Si1 Li3 42.08(15) . 2_575
O3 Si1 Li3 125.60(11) . 2_575
Li3 Si1 Li3 106.15(13) 2_574 2_575
O1 Si1 Li2 69.2(2) . 2_675
O2 Si1 Li2 121.44(11) . 2_675
O4 Si1 Li2 40.83(18) . 2_675
O3 Si1 Li2 125.72(10) . 2_675
Li3 Si1 Li2 143.68(12) 2_574 2_675
Li3 Si1 Li2 62.3(2) 2_575 2_675
O1 Si1 Li2 36.0(2) . 2_674
O2 Si1 Li2 95.11(13) . 2_674
O4 Si1 Li2 144.87(19) . 2_674
O3 Si1 Li2 89.91(13) . 2_674
Li3 Si1 Li2 62.4(2) 2_574 2_674
Li3 Si1 Li2 143.75(11) 2_575 2_674
Li2 Si1 Li2 105.18(12) 2_675 2_674
O1 Si1 Li2 91.54(12) . 1_455
O2 Si1 Li2 34.34(15) . 1_455
O4 Si1 Li2 97.0(3) . 1_455
O3 Si1 Li2 142.34(16) . 1_455
Li3 Si1 Li2 57.7(2) 2_574 1_455
Li3 Si1 Li2 57.8(2) 2_575 1_455
Li2 Si1 Li2 90.4(2) 2_675 1_455
Li2 Si1 Li2 90.3(2) 2_674 1_455
O1 Si1 Li1 89.32(14) . 1_655
O2 Si1 Li1 145.02(16) . 1_655
O4 Si1 Li1 82.7(3) . 1_655
O3 Si1 Li1 37.1(2) . 1_655
Li3 Si1 Li1 122.2(3) 2_574 1_655
Li3 Si1 Li1 121.7(3) 2_575 1_655
Li2 Si1 Li1 90.0(2) 2_675 1_655
Li2 Si1 Li1 90.3(2) 2_674 1_655
Li2 Si1 Li1 179.14(14) 1_455 1_655
O1 Si1 Li1 145.43(17) . 3_565
O2 Si1 Li1 88.49(11) . 3_565
O4 Si1 Li1 83.8(3) . 3_565
O3 Si1 Li1 35.81(18) . 3_565
Li3 Si1 Li1 91.3(2) 2_574 3_565
Li3 Si1 Li1 91.0(2) 2_575 3_565
Li2 Si1 Li1 121.6(3) 2_675 3_565
Li2 Si1 Li1 122.0(3) 2_674 3_565
Li2 Si1 Li1 119.28(10) 1_455 3_565
Li1 Si1 Li1 59.88(8) 1_655 3_565
Si1 O1 Li3 118.2(2) . .
Si1 O1 Li2 117.8(3) . .
Li3 O1 Li2 104.9(3) . .
Si1 O1 Li2 115.37(17) . 2_674
Li3 O1 Li2 98.0(3) . 2_674
Li2 O1 Li2 99.2(4) . 2_674
Si1 O2 Li1 121.5(2) . .
Si1 O2 Li2 118.1(2) . 1_455
Li1 O2 Li2 102.6(3) . 1_455
Si1 O2 Li3 113.20(17) . 2_574
Li1 O2 Li3 101.4(4) . 2_574
Li2 O2 Li3 95.9(4) 1_455 2_574
Si1 O3 Al1 119.56(11) . .
Si1 O3 Li1 113.1(3) . 1_655
Al1 O3 Li1 104.2(4) . 1_655
Si1 O3 Li1 116.0(3) . 3_565
Al1 O3 Li1 101.8(4) . 3_565
Li1 O3 Li1 99.6(3) 1_655 3_565
Si1 O4 Al1 123.17(13) . 1_556
Si1 O4 Li2 107.4(4) . 2_675
Al1 O4 Li2 112.2(3) 1_556 2_675
Si1 O4 Li3 105.7(3) . 2_575
Al1 O4 Li3 108.0(2) 1_556 2_575
Li2 O4 Li3 97.0(3) 2_675 2_575
Al1 O5 Al1 123.37(11) 3_465 .
Al1 O5 Li1 107.40(14) 3_465 3_564
Al1 O5 Li1 106.34(16) . 3_564
Al1 O5 Li3 109.50(16) 3_465 4_544
Al1 O5 Li3 111.81(17) . 4_544
Li1 O5 Li3 94.2(3) 3_564 4_544

loop_
_geom_bond_atom_site_label_1
_geom_bond_atom_site_label_2
_geom_bond_distance
_geom_bond_site_symmetry_2
Al1 O5 1.749(2) 3_565
Al1 O5 1.7533(19) .
Al1 O4 1.759(2) 1_554
Al1 O3 1.776(3) .
Al1 Li1 2.992(11) 3_565
Al1 Li1 2.999(11) 3_564
Al1 Li1 3.009(11) 1_655
Al1 Li1 3.016(11) 1_654
Al1 Li3 3.116(4) 2_574
Al1 Li3 3.128(4) 2_674
Al1 Li3 3.175(4) 4_544
Al1 Li2 3.176(4) 2_674
Li1 O2 1.892(5) .
Li1 O5 1.990(14) 3_466
Li1 O3 2.033(6) 1_455
Li1 O3 2.072(6) 3_465
Li1 Li3 2.979(12) 2_575
Li1 Li3 2.989(12) 2_574
Li1 Al1 2.992(11) 3_465
Li1 Al1 2.999(11) 3_466
Li1 Li2 3.000(6) 1_455
Li1 Al1 3.009(11) 1_455
Li1 Al1 3.016(11) 1_456
Li1 Si1 3.098(4) 1_455
Li2 O1 1.942(5) .
Li2 O2 1.952(5) 1_655
Li2 O1 1.959(14) 2_675
Li2 O4 2.062(7) 2_674
Li2 Li3 2.913(12) 2_674
Li2 Li3 2.924(12) 2_675
Li2 Li2 2.971(4) 2_674
Li2 Li2 2.971(4) 2_675
Li2 Li1 3.000(6) 1_655
Li2 Si1 3.009(11) 2_674
Li2 Si1 3.011(11) 2_675
Li2 Si1 3.052(4) 1_655
Li3 O1 1.916(5) .
Li3 O2 1.969(11) 2_575
Li3 O5 2.075(5) 4
Li3 O4 2.086(6) 2_574
Li3 Li2 2.913(12) 2_675
Li3 Li2 2.924(12) 2_674
Li3 Li1 2.979(12) 2_574
Li3 Si1 2.986(9) 2_575
Li3 Li1 2.989(12) 2_575
Li3 Si1 2.996(8) 2_574
Li3 Li2 3.107(6) 1_455
Li3 Al1 3.116(4) 2_575
Si1 O1 1.597(2) .
Si1 O2 1.599(2) .
Si1 O4 1.659(2) .
Si1 O3 1.672(2) .
Si1 Li3 2.986(9) 2_574
Si1 Li3 2.996(8) 2_575
Si1 Li2 3.009(11) 2_675
Si1 Li2 3.011(11) 2_674
Si1 Li2 3.052(4) 1_455
Si1 Li1 3.098(4) 1_655
Si1 Li1 3.182(5) 3_565
O1 Li2 1.959(14) 2_674
O2 Li2 1.952(5) 1_455
O2 Li3 1.969(11) 2_574
O3 Li1 2.033(6) 1_655
O3 Li1 2.072(6) 3_565
O4 Al1 1.759(2) 1_556
O4 Li2 2.062(7) 2_675
O4 Li3 2.086(6) 2_575
O5 Al1 1.749(2) 3_465
O5 Li1 1.990(14) 3_564
O5 Li3 2.075(5) 4_544
